data_4313390
loop_
_publ_author_name
'Guo Dong'
'Qian Chun-qi'
'Duan Chun-ying'
'Pang Ke-liang'
'Meng Qing-jin'

_publ_contact_author_address
;
Coordination Chemistry Institute
The State Key Laboratory of Coordinaiton Chemistry
Nanjing University , Nanjing 210093
P. R. China
;
_publ_contact_author_email duancy@nju.edu.cn
_publ_contact_author_fax '00 86 25 331 4502'
_publ_contact_author_name 'Dr. Duan Chun-ying'
_publ_contact_author_phone '00 86 25 359 7006'
_publ_section_title
;
 Synthesis and Structural Characterization of a Novel Mixed-Valent
 CuIICuICuII Triangular Metallomacrocycle Using an Imine-Based Rigid
 Ligand
;
_journal_name_full 'Inorganic Chemistry'
_journal_page_first 2024
_journal_page_last 2030
_journal_paper_doi 10.1021/ic0260668
_journal_volume 42
_journal_year 2003
_chemical_formula_sum 'C81 H71 Cu3 N6 O11'
_chemical_formula_weight 1495.06
_chemical_name_systematic
; 
 ? 
;
_space_group_IT_number 14
_symmetry_cell_setting monoclinic
_symmetry_space_group_name_Hall '-P 2ybc'
_symmetry_space_group_name_H-M 'P 1 21/c 1'
_atom_sites_solution_hydrogens geom
_atom_sites_solution_primary direct
_atom_sites_solution_secondary difmap
_audit_creation_method SHELXL-97
_cell_angle_alpha 90.00
_cell_angle_beta 112.917(10)
_cell_angle_gamma 90.00
_cell_formula_units_Z 4
_cell_length_a 18.687(10)
_cell_length_b 24.161(13)
_cell_length_c 18.484(10)
_cell_measurement_reflns_used 574
_cell_measurement_temperature 293(2)
_cell_measurement_theta_max 13.297
_cell_measurement_theta_min 2.155
_cell_volume 7687(7)
_computing_cell_refinement 'Bruker SMART'
_computing_data_collection 'Bruker SMART'
_computing_data_reduction 'Bruker SAINT'
_computing_molecular_graphics 'Bruker SHELXTL'
_computing_publication_material 'Bruker SHELXTL'
_computing_structure_refinement 'Bruker SHELXTL'
_computing_structure_solution 'Bruker SHELXTL'
_diffrn_ambient_temperature 293(2)
_diffrn_measured_fraction_theta_full 0.999
_diffrn_measured_fraction_theta_max 0.999
_diffrn_measurement_device_type 'CCD area detector'
_diffrn_measurement_method 'phi and omega scans'
_diffrn_radiation_monochromator graphite
_diffrn_radiation_source 'sealed tube'
_diffrn_radiation_type MoK\a
_diffrn_reflns_av_R_equivalents 0.2291
_diffrn_reflns_av_sigmaI/netI 0.5067
_diffrn_reflns_limit_h_max 20
_diffrn_reflns_limit_h_min -9
_diffrn_reflns_limit_k_max 25
_diffrn_reflns_limit_k_min -26
_diffrn_reflns_limit_l_max 19
_diffrn_reflns_limit_l_min -19
_diffrn_reflns_number 30319
_diffrn_reflns_theta_full 22.50
_diffrn_reflns_theta_max 22.50
_diffrn_reflns_theta_min 1.46
_exptl_absorpt_coefficient_mu 0.884
_exptl_absorpt_correction_T_max 0.838
_exptl_absorpt_correction_T_min 0.767
_exptl_absorpt_correction_type empirical
_exptl_absorpt_process_details sadabs
_exptl_crystal_colour brown-black
_exptl_crystal_density_diffrn 1.292
_exptl_crystal_density_method 'not measured'
_exptl_crystal_description needle
_exptl_crystal_F_000 3096
_exptl_crystal_size_max 0.3
_exptl_crystal_size_mid 0.2
_exptl_crystal_size_min 0.2
_refine_diff_density_max 0.471
_refine_diff_density_min -0.373
_refine_diff_density_rms 0.066
_refine_ls_extinction_method none
_refine_ls_goodness_of_fit_ref 0.917
_refine_ls_hydrogen_treatment mixed
_refine_ls_matrix_type full
_refine_ls_number_parameters 928
_refine_ls_number_reflns 10026
_refine_ls_number_restraints 643
_refine_ls_restrained_S_all 0.908
_refine_ls_R_factor_all 0.2919
_refine_ls_R_factor_gt 0.0758
_refine_ls_shift/su_max 0.001
_refine_ls_shift/su_mean 0.000
_refine_ls_structure_factor_coef Fsqd
_refine_ls_weighting_details
; calc 
 [0.00000+1.00000exp(3.00(sin\q/\l)^2^)]/ 
   [\s^2^(Fo^2^)+0.0000+0.0000*P+(0.0000P)^2^+0.0000sin\q/\l] 
 where P = 0.33333Fo^2^ + 0.66667Fc^2^ 
;
_refine_ls_weighting_scheme calc
_refine_ls_wR_factor_gt 0.1272
_refine_ls_wR_factor_ref 0.1715
_reflns_number_gt 2245
_reflns_number_total 10026
_reflns_threshold_expression >2sigma(I)
_cod_data_source_file ic0260668si20021217_080554.cif
_cod_data_source_block complex_1
_cod_depositor_comments
;
The following automatic conversions were performed:

'_symmetry_cell_setting' value 'Monoclinic' changed to 'monoclinic'
according to the built-in table from CIF Core dictionary named
'cif_core.dic' version 2.4.1 from 2010-06-29.

Automatic conversion script
Id: cif_fix_values 1646 2011-03-28 12:23:43Z adriana 
;
_cod_database_code 4313390

loop_
_symmetry_equiv_pos_as_xyz
'x, y, z'
'-x, y+1/2, -z+1/2'
'-x, -y, -z'
'x, -y-1/2, z-1/2'

loop_
_atom_site_label
_atom_site_type_symbol
_atom_site_fract_x
_atom_site_fract_y
_atom_site_fract_z
_atom_site_U_iso_or_equiv
_atom_site_adp_type
_atom_site_occupancy
_atom_site_symmetry_multiplicity
_atom_site_calc_flag
_atom_site_refinement_flags
_atom_site_disorder_assembly
_atom_site_disorder_group
Cu1 Cu 1.30835(6) 0.52368(4) 0.27411(6) 0.0588(4) Uani 1 1 d . . .
Cu2 Cu 1.53766(7) 0.33292(5) 0.93880(7) 0.0710(5) Uani 1 1 d . . .
Cu3 Cu 1.01795(6) 0.63438(5) 0.71028(7) 0.0685(4) Uani 1 1 d . . .
O1 O 1.3240(3) 0.4829(2) 0.1932(3) 0.069(2) Uani 1 1 d . . .
O2 O 0.9681(3) 0.6277(2) 0.7788(3) 0.081(2) Uani 1 1 d . . .
O3 O 0.9575(3) 0.6959(2) 0.6661(4) 0.092(3) Uani 1 1 d . . .
O4 O 1.6412(3) 0.3080(2) 0.9876(3) 0.074(2) Uani 1 1 d . . .
O5 O 1.5109(3) 0.2843(2) 1.0014(3) 0.093(3) Uani 1 1 d . . .
O6 O 1.3036(3) 0.5907(2) 0.2188(3) 0.079(3) Uani 1 1 d . . .
N1 N 1.2520(3) 0.46221(17) 0.3013(3) 0.049(2) Uani 1 1 d D . .
N2 N 1.0289(3) 0.5562(2) 0.6952(2) 0.060(3) Uani 1 1 d D . .
N3 N 1.1082(3) 0.65969(18) 0.6976(3) 0.063(3) Uani 1 1 d D . .
N4 N 1.5695(2) 0.4091(2) 0.9234(3) 0.065(3) Uani 1 1 d D . .
N5 N 1.4401(3) 0.3261(2) 0.8462(3) 0.061(3) Uani 1 1 d D . .
N6 N 1.3529(3) 0.55555(16) 0.3785(3) 0.055(3) Uani 1 1 d D . .
C1 C 1.3178(3) 0.4291(3) 0.1787(3) 0.070(3) Uani 1 1 d DU . .
C2 C 1.3449(4) 0.4096(2) 0.1228(4) 0.095(4) Uani 1 1 d DU . .
H2A H 1.3673 0.4327 0.0972 0.114 Uiso 1 1 calc R . .
C3 C 1.3358(4) 0.3531(2) 0.1084(4) 0.106(4) Uani 1 1 d DU . .
H3A H 1.3524 0.3380 0.0713 0.127 Uiso 1 1 calc R . .
C4 C 1.3028(4) 0.3179(3) 0.1468(3) 0.107(4) Uani 1 1 d DU . .
H4A H 1.3006 0.2800 0.1371 0.128 Uiso 1 1 calc R . .
C5 C 1.2730(4) 0.3391(2) 0.1999(4) 0.097(4) Uani 1 1 d DU . .
H5A H 1.2480 0.3162 0.2232 0.117 Uiso 1 1 calc R . .
C6 C 1.2820(3) 0.3954(2) 0.2167(3) 0.071(3) Uani 1 1 d DU . .
C7 C 1.2479(3) 0.4128(2) 0.2717(3) 0.060(3) Uani 1 1 d DU . .
H7A H 1.2208 0.3862 0.2872 0.072 Uiso 1 1 calc R . .
C8 C 1.2139(3) 0.4714(2) 0.3532(3) 0.045(3) Uani 1 1 d DU . .
C9 C 1.1837(3) 0.5228(2) 0.3537(3) 0.051(3) Uani 1 1 d DU . .
H9A H 1.1836 0.5498 0.3178 0.061 Uiso 1 1 calc R . .
C10 C 1.1530(3) 0.5332(3) 0.4098(3) 0.061(3) Uani 1 1 d DU . .
H10A H 1.1332 0.5686 0.4088 0.073 Uiso 1 1 calc R . .
C11 C 1.1478(4) 0.4984(2) 0.4668(4) 0.056(3) Uani 1 1 d DU . .
C12 C 1.1779(3) 0.4470(2) 0.4606(3) 0.060(3) Uani 1 1 d DU . .
H12A H 1.1753 0.4192 0.4943 0.072 Uiso 1 1 calc R . .
C13 C 1.2116(4) 0.4340(3) 0.4081(3) 0.058(3) Uani 1 1 d DU . .
H13A H 1.2333 0.3991 0.4101 0.069 Uiso 1 1 calc R . .
C14 C 1.1184(3) 0.5122(2) 0.5245(3) 0.041(2) Uani 1 1 d DU . .
C15 C 1.0659(3) 0.5550(3) 0.5134(3) 0.052(3) Uani 1 1 d DU . .
H15A H 1.0501 0.5757 0.4674 0.063 Uiso 1 1 calc R . .
C16 C 1.0365(3) 0.5676(3) 0.5694(3) 0.043(3) Uani 1 1 d DU . .
H16A H 1.0011 0.5965 0.5601 0.052 Uiso 1 1 calc R . .
C17 C 1.0581(3) 0.5384(2) 0.6390(3) 0.046(3) Uani 1 1 d DU . .
C18 C 1.1118(3) 0.4972(2) 0.6485(3) 0.047(3) Uani 1 1 d DU . .
H18A H 1.1289 0.4772 0.6951 0.056 Uiso 1 1 calc R . .
C19 C 1.1420(3) 0.4835(3) 0.5939(3) 0.046(3) Uani 1 1 d DU . .
H19A H 1.1780 0.4550 0.6040 0.055 Uiso 1 1 calc R . .
C20 C 1.0105(3) 0.5187(3) 0.7352(3) 0.061(3) Uani 1 1 d DU . .
H20A H 1.0166 0.4819 0.7238 0.074 Uiso 1 1 calc R . .
C21 C 0.9814(3) 0.5290(2) 0.7961(3) 0.066(3) Uani 1 1 d DU . .
C22 C 0.9674(3) 0.4809(3) 0.8305(3) 0.089(3) Uani 1 1 d DU . .
H22A H 0.9807 0.4469 0.8155 0.107 Uiso 1 1 calc R . .
C23 C 0.9347(4) 0.4815(3) 0.8856(4) 0.095(3) Uani 1 1 d DU . .
H23A H 0.9262 0.4500 0.9100 0.114 Uiso 1 1 calc R . .
C24 C 0.9159(4) 0.5349(2) 0.9005(4) 0.087(3) Uani 1 1 d DU . .
H24A H 0.8935 0.5393 0.9371 0.105 Uiso 1 1 calc R . .
C25 C 0.9286(3) 0.5822(3) 0.8638(3) 0.076(3) Uani 1 1 d DU . .
H25A H 0.9127 0.6158 0.8769 0.091 Uiso 1 1 calc R . .
C26 C 0.9631(4) 0.5832(3) 0.8094(4) 0.060(3) Uani 1 1 d DU . .
C27 C 0.9760(3) 0.7334(3) 0.6272(4) 0.084(3) Uani 1 1 d DU . .
C28 C 0.9230(4) 0.7743(2) 0.5856(4) 0.105(4) Uani 1 1 d DU . .
H28A H 0.8751 0.7729 0.5899 0.126 Uiso 1 1 calc R . .
C29 C 0.9313(3) 0.8168(3) 0.5387(5) 0.121(4) Uani 1 1 d DU . .
H29A H 0.8913 0.8408 0.5105 0.145 Uiso 1 1 calc R . .
C30 C 1.0053(3) 0.8197(3) 0.5381(5) 0.116(4) Uani 1 1 d DU . .
H30A H 1.0167 0.8484 0.5109 0.139 Uiso 1 1 calc R . .
C31 C 1.0626(4) 0.7816(3) 0.5766(4) 0.117(4) Uani 1 1 d DU . .
H31A H 1.1115 0.7846 0.5747 0.141 Uiso 1 1 calc R . .
C32 C 1.0466(3) 0.7386(2) 0.6183(4) 0.085(3) Uani 1 1 d DU . .
C33 C 1.1108(3) 0.7008(2) 0.6540(4) 0.075(4) Uani 1 1 d DU . .
H33A H 1.1559 0.7063 0.6450 0.090 Uiso 1 1 calc R . .
C34 C 1.1785(3) 0.6289(3) 0.7280(3) 0.066(3) Uani 1 1 d DU . .
C35 C 1.1979(3) 0.6072(3) 0.8037(3) 0.071(3) Uani 1 1 d DU . .
H35A H 1.1666 0.6140 0.8314 0.086 Uiso 1 1 calc R . .
C36 C 1.2653(3) 0.5752(3) 0.8366(4) 0.075(3) Uani 1 1 d DU . .
H36A H 1.2789 0.5614 0.8871 0.090 Uiso 1 1 calc R . .
C37 C 1.3129(4) 0.5634(3) 0.7958(3) 0.053(3) Uani 1 1 d DU . .
C38 C 1.2950(3) 0.5877(2) 0.7216(3) 0.052(3) Uani 1 1 d DU . .
H38A H 1.3280 0.5825 0.6954 0.063 Uiso 1 1 calc R . .
C39 C 1.2274(3) 0.6196(3) 0.6869(4) 0.065(3) Uani 1 1 d DU . .
H39A H 1.2149 0.6346 0.6371 0.078 Uiso 1 1 calc R . .
C40 C 1.3832(3) 0.5243(3) 0.8305(3) 0.057(3) Uani 1 1 d DU . .
C41 C 1.3863(3) 0.4895(2) 0.8911(4) 0.062(3) Uani 1 1 d DU . .
H41A H 1.3490 0.4910 0.9128 0.075 Uiso 1 1 calc R . .
C42 C 1.4473(3) 0.4523(3) 0.9182(4) 0.073(3) Uani 1 1 d DU . .
H42A H 1.4475 0.4271 0.9563 0.087 Uiso 1 1 calc R . .
C43 C 1.5091(3) 0.4493(2) 0.8928(3) 0.066(3) Uani 1 1 d DU . .
C44 C 1.5052(4) 0.4878(2) 0.8352(4) 0.066(3) Uani 1 1 d DU . .
H44A H 1.5450 0.4889 0.8169 0.079 Uiso 1 1 calc R . .
C45 C 1.4437(3) 0.5246(3) 0.8044(4) 0.063(3) Uani 1 1 d DU . .
H45A H 1.4429 0.5498 0.7660 0.076 Uiso 1 1 calc R . .
C46 C 1.6411(2) 0.4218(3) 0.9357(4) 0.072(3) Uani 1 1 d DU . .
H46A H 1.6490 0.4567 0.9187 0.086 Uiso 1 1 calc R . .
C47 C 1.7101(3) 0.3879(2) 0.9728(4) 0.072(3) Uani 1 1 d DU . .
C48 C 1.7774(3) 0.4164(3) 0.9812(4) 0.080(3) Uani 1 1 d DU . .
H48A H 1.7750 0.4520 0.9614 0.096 Uiso 1 1 calc R . .
C49 C 1.8478(4) 0.3907(2) 1.0195(4) 0.092(4) Uani 1 1 d DU . .
H49A H 1.8948 0.4077 1.0271 0.110 Uiso 1 1 calc R . .
C50 C 1.8437(3) 0.3378(3) 1.0457(4) 0.082(3) Uani 1 1 d DU . .
H50A H 1.8901 0.3190 1.0717 0.099 Uiso 1 1 calc R . .
C51 C 1.7754(3) 0.3109(3) 1.0361(5) 0.087(4) Uani 1 1 d DU . .
H51A H 1.7782 0.2753 1.0560 0.105 Uiso 1 1 calc R . .
C52 C 1.7030(4) 0.3346(3) 0.9982(5) 0.083(4) Uani 1 1 d DU . .
C53 C 1.4396(4) 0.2628(3) 0.9860(3) 0.075(3) Uani 1 1 d DU . .
C54 C 1.4300(3) 0.2306(3) 1.0449(4) 0.096(4) Uani 1 1 d DU . .
H54A H 1.4739 0.2242 1.0903 0.115 Uiso 1 1 calc R . .
C55 C 1.3609(3) 0.2077(3) 1.0408(4) 0.094(4) Uani 1 1 d DU . .
H55A H 1.3562 0.1895 1.0831 0.113 Uiso 1 1 calc R . .
C56 C 1.2983(4) 0.2139(3) 0.9685(3) 0.082(3) Uani 1 1 d DU . .
H56A H 1.2508 0.1973 0.9601 0.098 Uiso 1 1 calc R . .
C57 C 1.3072(3) 0.2450(3) 0.9090(4) 0.087(4) Uani 1 1 d DU . .
H57A H 1.2641 0.2487 0.8620 0.105 Uiso 1 1 calc R . .
C58 C 1.3766(3) 0.2712(3) 0.9145(3) 0.072(3) Uani 1 1 d DU . .
C59 C 1.3792(3) 0.3004(3) 0.8464(3) 0.074(4) Uani 1 1 d DU . .
H59A H 1.3345 0.3006 0.8005 0.088 Uiso 1 1 calc R . .
C60 C 1.4254(3) 0.3539(2) 0.7746(3) 0.050(3) Uani 1 1 d DU . .
C61 C 1.4840(3) 0.3544(3) 0.7470(3) 0.056(3) Uani 1 1 d DU . .
H61A H 1.5287 0.3337 0.7724 0.067 Uiso 1 1 calc R . .
C62 C 1.4771(3) 0.3855(3) 0.6817(3) 0.059(3) Uani 1 1 d DU . .
H62A H 1.5161 0.3844 0.6623 0.071 Uiso 1 1 calc R . .
C63 C 1.4119(3) 0.4184(3) 0.6451(4) 0.065(3) Uani 1 1 d DU . .
C64 C 1.3545(3) 0.4165(3) 0.6760(3) 0.065(3) Uani 1 1 d DU . .
H64A H 1.3098 0.4374 0.6511 0.078 Uiso 1 1 calc R . .
C65 C 1.3593(3) 0.3858(3) 0.7409(3) 0.057(3) Uani 1 1 d DU . .
H65A H 1.3205 0.3865 0.7606 0.068 Uiso 1 1 calc R . .
C66 C 1.4008(3) 0.4558(2) 0.5766(3) 0.057(3) Uani 1 1 d DU . .
C67 C 1.4211(4) 0.4413(3) 0.5147(3) 0.052(3) Uani 1 1 d DU . .
H67A H 1.4450 0.4073 0.5169 0.062 Uiso 1 1 calc R . .
C68 C 1.4083(4) 0.4738(2) 0.4507(3) 0.048(3) Uani 1 1 d DU . .
H68A H 1.4228 0.4625 0.4103 0.057 Uiso 1 1 calc R . .
C69 C 1.3734(3) 0.5237(2) 0.4484(3) 0.046(3) Uani 1 1 d DU . .
C70 C 1.3516(4) 0.5406(3) 0.5082(3) 0.050(3) Uani 1 1 d DU . .
H70A H 1.3271 0.5745 0.5054 0.059 Uiso 1 1 calc R . .
C71 C 1.3666(4) 0.5069(2) 0.5714(3) 0.057(3) Uani 1 1 d DU . .
H71A H 1.3532 0.5187 0.6123 0.068 Uiso 1 1 calc R . .
C72 C 1.3606(4) 0.60900(18) 0.3881(3) 0.055(3) Uani 1 1 d DU . .
H72A H 1.3813 0.6207 0.4401 0.066 Uiso 1 1 calc R . .
C73 C 1.3422(4) 0.65310(19) 0.3306(3) 0.051(3) Uani 1 1 d DU . .
C74 C 1.3546(5) 0.7083(2) 0.3550(4) 0.071(3) Uani 1 1 d DU . .
H74A H 1.3719 0.7162 0.4083 0.085 Uiso 1 1 calc R . .
C75 C 1.3422(5) 0.7510(3) 0.3026(3) 0.082(4) Uani 1 1 d DU . .
H75A H 1.3524 0.7874 0.3199 0.099 Uiso 1 1 calc R . .
C76 C 1.3137(5) 0.7383(2) 0.2227(3) 0.076(3) Uani 1 1 d DU . .
H76A H 1.3034 0.7670 0.1866 0.092 Uiso 1 1 calc R . .
C77 C 1.3003(5) 0.6846(2) 0.1954(4) 0.076(3) Uani 1 1 d DU . .
H77A H 1.2820 0.6769 0.1420 0.091 Uiso 1 1 calc R . .
C78 C 1.3151(5) 0.6421(3) 0.2507(3) 0.054(3) Uani 1 1 d DU . .
O1W O 1.1167(5) 0.2182(4) 0.7459(5) 0.272(6) Uani 1 1 d . . .
H1WA H 1.1593 0.2035 0.7758 0.326 Uiso 1 1 d R . .
H1WB H 1.1015 0.2331 0.7008 0.326 Uiso 1 1 d R . .
C79 C 0.8025(7) 0.5809(4) 0.1114(4) 0.252(7) Uani 1 1 d DU . .
H79A H 0.8273 0.5466 0.1087 0.302 Uiso 1 1 d R . .
H79B H 0.8099 0.6079 0.0858 0.302 Uiso 1 1 d R . .
H79C H 0.7534 0.5799 0.0977 0.302 Uiso 1 1 d R . .
O7 O 0.8172(6) 0.6119(3) 0.1860(4) 0.266(6) Uani 1 1 d DU . .
H7B H 0.8658 0.6069 0.2098 0.319 Uiso 1 1 d R . .
O8 O 0.3912(5) 0.8097(3) 0.0757(5) 0.164(5) Uani 0.75 1 d PDU . .
H8O H 0.3513 0.7995 0.0364 0.197 Uiso 0.75 1 d PR . .
C80 C 0.4640(6) 0.8313(5) 0.1398(7) 0.173(7) Uani 0.75 1 d PDU . .
H80A H 0.4541 0.8703 0.1388 0.207 Uiso 0.75 1 d PR . .
H80B H 0.5104 0.8258 0.1303 0.207 Uiso 0.75 1 d PR . .
H80C H 0.4719 0.8175 0.1911 0.207 Uiso 0.75 1 d PR . .
O9 O 1.1499(9) 0.3067(4) 0.6845(4) 0.269(6) Uani 0.75 1 d PDU . .
H9O H 1.1730 0.3013 0.7174 0.323 Uiso 0.75 1 d PR . .
C81 C 1.1292(10) 0.3154(5) 0.6007(4) 0.206(7) Uani 0.75 1 d PDU . .
H81F H 1.0925 0.3447 0.5948 0.247 Uiso 0.75 1 d PR . .
H81D H 1.0988 0.2841 0.5738 0.247 Uiso 0.75 1 d PR . .
H81E H 1.1620 0.3283 0.5752 0.247 Uiso 0.75 1 d PR . .
C81' C 0.8834(4) 0.3164(6) 0.6915(11) 0.162(8) Uani 0.50 1 d PDU A 1
H81C H 0.8819 0.3044 0.6431 0.194 Uiso 0.50 1 d PR A 1
H81A H 0.8598 0.2895 0.7108 0.194 Uiso 0.50 1 d PR A 1
H81B H 0.8389 0.3372 0.6828 0.194 Uiso 0.50 1 d PR A 1
O9' O 0.9601(5) 0.3442(5) 0.7120(8) 0.191(7) Uani 0.50 1 d PDU A 1
H9O' H 0.9792 0.3697 0.6933 0.229 Uiso 0.50 1 d PR A 1
O2W O 0.2275(11) 0.8280(8) 0.0222(11) 0.234(10) Uiso 0.50 1 d P B 2
O2W' O 0.9169(14) 0.2992(10) 0.6467(13) 0.272(12) Uiso 0.50 1 d P C 2

loop_
_atom_site_aniso_label
_atom_site_aniso_U_11
_atom_site_aniso_U_22
_atom_site_aniso_U_33
_atom_site_aniso_U_23
_atom_site_aniso_U_13
_atom_site_aniso_U_12
Cu1 0.0682(7) 0.0558(7) 0.0536(6) -0.0041(7) 0.0248(6) -0.0032(7)
Cu2 0.0662(8) 0.0671(8) 0.0696(8) 0.0170(7) 0.0154(7) 0.0014(7)
Cu3 0.0584(7) 0.0646(8) 0.0919(8) -0.0033(8) 0.0393(6) 0.0026(7)
O1 0.097(4) 0.053(4) 0.071(4) -0.020(3) 0.048(3) -0.015(4)
O2 0.086(4) 0.059(4) 0.110(5) 0.011(4) 0.052(3) 0.006(4)
O3 0.063(4) 0.079(5) 0.140(6) 0.028(4) 0.047(4) 0.002(4)
O4 0.043(4) 0.078(4) 0.081(4) 0.023(4) 0.003(3) 0.027(3)
O5 0.082(4) 0.096(5) 0.108(4) 0.060(4) 0.046(4) -0.002(4)
O6 0.125(5) 0.046(4) 0.051(4) 0.014(3) 0.021(4) -0.005(4)
N1 0.044(4) 0.036(4) 0.061(4) -0.004(4) 0.016(4) -0.002(4)
N2 0.057(4) 0.055(5) 0.079(5) -0.006(4) 0.037(4) -0.018(4)
N3 0.079(5) 0.026(4) 0.082(5) -0.005(4) 0.031(4) 0.006(4)
N4 0.057(5) 0.063(5) 0.067(5) 0.003(4) 0.016(4) 0.009(4)
N5 0.046(4) 0.050(5) 0.068(5) 0.007(4) 0.002(4) -0.003(4)
N6 0.066(5) 0.036(4) 0.060(5) -0.003(4) 0.022(4) -0.002(4)
C1 0.087(5) 0.059(5) 0.080(5) -0.020(5) 0.050(4) -0.026(5)
C2 0.138(6) 0.062(6) 0.103(6) -0.041(5) 0.067(5) -0.008(5)
C3 0.142(6) 0.094(6) 0.115(6) -0.041(5) 0.087(5) -0.006(6)
C4 0.143(6) 0.081(6) 0.130(6) -0.038(5) 0.090(5) -0.009(6)
C5 0.119(6) 0.078(6) 0.115(6) -0.025(5) 0.068(5) -0.022(6)
C6 0.081(5) 0.046(5) 0.090(5) -0.031(4) 0.037(4) -0.015(5)
C7 0.067(5) 0.042(5) 0.075(6) -0.013(5) 0.032(5) -0.008(5)
C8 0.044(4) 0.049(5) 0.043(4) -0.020(4) 0.019(4) -0.007(4)
C9 0.041(4) 0.058(5) 0.052(5) -0.004(5) 0.016(4) 0.004(4)
C10 0.046(5) 0.071(5) 0.058(5) -0.023(5) 0.013(4) 0.008(5)
C11 0.049(5) 0.057(5) 0.056(5) -0.006(4) 0.016(4) 0.002(4)
C12 0.063(5) 0.048(5) 0.059(5) -0.014(5) 0.014(4) -0.009(5)
C13 0.069(5) 0.051(5) 0.053(5) -0.007(5) 0.023(4) -0.012(5)
C14 0.036(4) 0.045(5) 0.044(4) -0.010(4) 0.018(3) 0.002(4)
C15 0.035(4) 0.066(5) 0.053(5) 0.007(4) 0.012(4) -0.001(4)
C16 0.022(4) 0.059(5) 0.057(5) -0.005(4) 0.025(4) -0.002(4)
C17 0.044(4) 0.049(5) 0.048(4) 0.009(4) 0.023(4) -0.003(4)
C18 0.048(5) 0.045(5) 0.044(4) 0.005(4) 0.013(4) -0.003(4)
C19 0.039(4) 0.057(5) 0.039(4) -0.006(4) 0.013(4) 0.005(4)
C20 0.034(5) 0.064(6) 0.066(6) -0.003(5) -0.003(5) 0.003(5)
C21 0.059(4) 0.088(5) 0.053(4) 0.006(5) 0.025(4) -0.021(5)
C22 0.082(5) 0.113(6) 0.082(5) -0.002(6) 0.043(5) -0.004(6)
C23 0.094(6) 0.124(7) 0.083(5) 0.011(6) 0.053(5) -0.013(6)
C24 0.072(5) 0.127(7) 0.075(5) -0.005(6) 0.042(4) 0.008(6)
C25 0.061(5) 0.097(6) 0.057(5) -0.008(5) 0.009(5) 0.002(5)
C26 0.038(5) 0.094(6) 0.047(5) -0.040(5) 0.014(4) 0.015(5)
C27 0.058(5) 0.076(6) 0.125(6) -0.013(5) 0.045(5) 0.031(5)
C28 0.087(6) 0.099(7) 0.144(7) 0.005(6) 0.063(5) 0.010(6)
C29 0.092(6) 0.090(6) 0.169(7) 0.037(6) 0.038(6) 0.028(6)
C30 0.086(6) 0.099(6) 0.177(7) 0.048(6) 0.068(6) 0.002(6)
C31 0.077(6) 0.116(7) 0.159(7) 0.024(6) 0.047(6) 0.024(6)
C32 0.056(5) 0.089(6) 0.131(6) -0.005(5) 0.057(4) 0.006(5)
C33 0.046(5) 0.067(6) 0.116(7) -0.014(6) 0.037(5) -0.003(5)
C34 0.077(5) 0.039(5) 0.087(5) -0.016(5) 0.037(4) -0.008(5)
C35 0.074(5) 0.062(5) 0.087(5) -0.007(5) 0.041(5) 0.009(5)
C36 0.080(6) 0.071(6) 0.065(5) 0.002(5) 0.019(5) -0.004(5)
C37 0.049(4) 0.039(4) 0.068(5) -0.010(4) 0.021(4) -0.002(4)
C38 0.042(4) 0.044(5) 0.074(5) -0.001(4) 0.026(4) -0.009(4)
C39 0.061(5) 0.047(5) 0.083(5) 0.003(5) 0.024(5) 0.005(5)
C40 0.058(5) 0.043(5) 0.070(5) -0.007(4) 0.026(4) 0.003(4)
C41 0.050(5) 0.063(5) 0.082(5) -0.010(5) 0.034(4) 0.009(5)
C42 0.056(5) 0.066(6) 0.084(6) -0.014(5) 0.014(5) -0.002(5)
C43 0.050(5) 0.062(5) 0.072(5) -0.021(5) 0.009(5) -0.009(5)
C44 0.061(5) 0.056(5) 0.079(5) -0.009(5) 0.026(4) -0.013(5)
C45 0.053(5) 0.048(5) 0.084(5) 0.009(5) 0.022(4) -0.004(5)
C46 0.053(5) 0.098(7) 0.077(6) -0.016(5) 0.039(5) -0.021(5)
C47 0.063(5) 0.085(5) 0.071(5) 0.005(5) 0.028(4) 0.004(5)
C48 0.063(5) 0.090(6) 0.089(6) 0.023(5) 0.031(5) 0.010(5)
C49 0.065(6) 0.112(7) 0.093(6) 0.027(6) 0.024(5) 0.006(5)
C50 0.069(5) 0.103(6) 0.066(5) 0.014(5) 0.018(5) 0.006(5)
C51 0.078(6) 0.093(6) 0.087(6) 0.018(5) 0.029(5) 0.004(5)
C52 0.088(6) 0.072(6) 0.073(6) 0.029(5) 0.015(5) 0.016(6)
C53 0.087(6) 0.056(5) 0.085(6) 0.020(5) 0.036(5) 0.034(5)
C54 0.089(6) 0.069(6) 0.118(6) 0.033(5) 0.028(6) 0.014(5)
C55 0.089(6) 0.075(6) 0.127(6) 0.036(5) 0.050(5) 0.016(5)
C56 0.090(5) 0.064(6) 0.119(6) 0.025(5) 0.071(5) -0.016(5)
C57 0.090(6) 0.065(6) 0.107(6) 0.012(5) 0.038(5) 0.005(5)
C58 0.072(5) 0.060(5) 0.092(5) 0.013(5) 0.039(4) 0.005(5)
C59 0.077(6) 0.065(6) 0.059(6) -0.005(5) 0.005(5) 0.009(6)
C60 0.068(5) 0.045(5) 0.041(4) 0.025(4) 0.026(4) -0.011(4)
C61 0.068(5) 0.044(5) 0.055(5) 0.028(4) 0.023(4) -0.001(4)
C62 0.071(5) 0.058(5) 0.055(5) 0.002(4) 0.030(4) 0.016(5)
C63 0.068(5) 0.068(5) 0.052(5) 0.002(4) 0.018(4) -0.006(5)
C64 0.055(5) 0.082(6) 0.050(5) 0.017(5) 0.013(4) 0.006(5)
C65 0.058(5) 0.070(6) 0.042(5) 0.023(4) 0.019(4) -0.008(5)
C66 0.061(5) 0.056(5) 0.052(4) -0.007(4) 0.020(4) -0.009(4)
C67 0.054(5) 0.040(5) 0.053(5) 0.000(4) 0.013(4) 0.005(4)
C68 0.055(5) 0.042(5) 0.041(4) 0.003(4) 0.012(4) 0.002(4)
C69 0.046(5) 0.043(5) 0.031(4) 0.004(4) -0.005(4) 0.003(4)
C70 0.074(5) 0.046(5) 0.022(4) -0.004(4) 0.011(4) -0.012(4)
C71 0.075(5) 0.052(5) 0.047(5) -0.006(4) 0.027(4) -0.009(5)
C72 0.037(5) 0.075(6) 0.040(5) 0.000(5) 0.001(4) 0.001(5)
C73 0.052(4) 0.048(5) 0.046(4) 0.005(4) 0.012(4) 0.001(4)
C74 0.089(6) 0.050(5) 0.056(5) 0.006(5) 0.009(5) -0.007(5)
C75 0.100(6) 0.056(6) 0.071(6) 0.009(5) 0.011(5) 0.002(5)
C76 0.097(6) 0.054(5) 0.075(5) 0.007(5) 0.030(5) 0.010(5)
C77 0.097(6) 0.057(6) 0.069(5) 0.011(5) 0.027(5) -0.003(5)
C78 0.070(5) 0.047(5) 0.048(5) 0.007(4) 0.027(4) -0.005(5)
O1W 0.211(8) 0.352(13) 0.318(11) -0.163(10) 0.175(7) -0.096(9)
C79 0.252(10) 0.128(9) 0.380(11) 0.048(9) 0.128(10) -0.075(9)
O7 0.301(9) 0.091(7) 0.410(11) 0.016(8) 0.143(9) -0.015(7)
O8 0.256(9) 0.077(6) 0.165(8) 0.037(6) 0.089(7) 0.066(6)
C80 0.224(11) 0.116(9) 0.145(10) 0.035(9) 0.037(10) 0.107(9)
O9 0.532(12) 0.080(7) 0.214(9) 0.013(7) 0.165(10) -0.045(9)
C81 0.508(13) 0.039(8) 0.115(9) -0.021(8) 0.169(10) -0.046(10)
C81' 0.154(12) 0.130(12) 0.136(12) 0.002(11) -0.014(11) 0.060(11)
O9' 0.158(11) 0.164(10) 0.148(10) -0.036(9) -0.052(9) 0.090(9)

loop_
_atom_type_symbol
_atom_type_description
_atom_type_scat_dispersion_real
_atom_type_scat_dispersion_imag
_atom_type_scat_source
C C 0.0033 0.0016 'International Tables Vol C Tables 4.2.6.8 and 6.1.1.4'
H H 0.0000 0.0000 'International Tables Vol C Tables 4.2.6.8 and 6.1.1.4'
N N 0.0061 0.0033 'International Tables Vol C Tables 4.2.6.8 and 6.1.1.4'
O O 0.0106 0.0060 'International Tables Vol C Tables 4.2.6.8 and 6.1.1.4'
Cu Cu 0.3201 1.2651 'International Tables Vol C Tables 4.2.6.8 and 6.1.1.4'

loop_
_geom_angle_atom_site_label_1
_geom_angle_atom_site_label_2
_geom_angle_atom_site_label_3
_geom_angle
_geom_angle_site_symmetry_1
_geom_angle_site_symmetry_3
_geom_angle_publ_flag
O6 Cu1 O1 90.5(2) . . ?
O6 Cu1 N6 96.2(2) . . ?
O1 Cu1 N6 148.1(2) . . ?
O6 Cu1 N1 148.4(2) . . ?
O1 Cu1 N1 94.0(2) . . ?
N6 Cu1 N1 96.2(2) . . ?
O5 Cu2 O4 88.6(3) . . ?
O5 Cu2 N5 96.1(2) . . ?
O4 Cu2 N5 145.3(2) . . ?
O5 Cu2 N4 147.8(3) . . ?
O4 Cu2 N4 93.2(2) . . ?
N5 Cu2 N4 100.5(2) . . ?
O2 Cu3 O3 89.3(3) . . ?
O2 Cu3 N3 145.5(2) . . ?
O3 Cu3 N3 96.1(2) . . ?
O2 Cu3 N2 97.1(2) . . ?
O3 Cu3 N2 143.3(2) . . ?
N3 Cu3 N2 98.5(2) . . ?
C1 O1 Cu1 129.7(5) . . ?
C26 O2 Cu3 122.5(5) . . ?
C27 O3 Cu3 124.1(5) . . ?
C52 O4 Cu2 128.0(5) . . ?
C53 O5 Cu2 126.6(4) . . ?
C78 O6 Cu1 125.5(4) . . ?
C7 N1 C8 117.7(5) . . ?
C7 N1 Cu1 121.7(4) . . ?
C8 N1 Cu1 120.5(3) . . ?
C20 N2 C17 118.0(5) . . ?
C20 N2 Cu3 122.3(4) . . ?
C17 N2 Cu3 119.7(4) . . ?
C33 N3 C34 113.3(5) . . ?
C33 N3 Cu3 125.3(4) . . ?
C34 N3 Cu3 120.9(4) . . ?
C46 N4 C43 120.5(5) . . ?
C46 N4 Cu2 122.5(4) . . ?
C43 N4 Cu2 116.9(3) . . ?
C59 N5 C60 112.3(4) . . ?
C59 N5 Cu2 123.8(4) . . ?
C60 N5 Cu2 123.5(4) . . ?
C72 N6 C69 115.8(5) . . ?
C72 N6 Cu1 120.7(4) . . ?
C69 N6 Cu1 123.3(3) . . ?
O1 C1 C2 116.9(6) . . ?
O1 C1 C6 119.4(6) . . ?
C2 C1 C6 123.6(6) . . ?
C3 C2 C1 114.9(7) . . ?
C3 C2 H2A 122.6 . . ?
C1 C2 H2A 122.6 . . ?
C2 C3 C4 123.2(7) . . ?
C2 C3 H3A 118.4 . . ?
C4 C3 H3A 118.4 . . ?
C3 C4 C5 120.5(7) . . ?
C3 C4 H4A 119.7 . . ?
C5 C4 H4A 119.7 . . ?
C6 C5 C4 117.9(7) . . ?
C6 C5 H5A 121.1 . . ?
C4 C5 H5A 121.1 . . ?
C5 C6 C1 119.8(6) . . ?
C5 C6 C7 112.9(5) . . ?
C1 C6 C7 127.2(5) . . ?
N1 C7 C6 126.0(6) . . ?
N1 C7 H7A 117.0 . . ?
C6 C7 H7A 117.0 . . ?
C9 C8 C13 117.4(6) . . ?
C9 C8 N1 117.8(5) . . ?
C13 C8 N1 124.5(5) . . ?
C8 C9 C10 117.6(6) . . ?
C8 C9 H9A 121.2 . . ?
C10 C9 H9A 121.2 . . ?
C11 C10 C9 129.1(6) . . ?
C11 C10 H10A 115.4 . . ?
C9 C10 H10A 115.4 . . ?
C10 C11 C12 109.3(6) . . ?
C10 C11 C14 126.4(5) . . ?
C12 C11 C14 124.3(6) . . ?
C13 C12 C11 124.9(6) . . ?
C13 C12 H12A 117.5 . . ?
C11 C12 H12A 117.5 . . ?
C8 C13 C12 121.6(6) . . ?
C8 C13 H13A 119.2 . . ?
C12 C13 H13A 119.2 . . ?
C19 C14 C15 117.8(6) . . ?
C19 C14 C11 120.5(5) . . ?
C15 C14 C11 121.7(5) . . ?
C16 C15 C14 121.3(6) . . ?
C16 C15 H15A 119.3 . . ?
C14 C15 H15A 119.3 . . ?
C17 C16 C15 121.8(6) . . ?
C17 C16 H16A 119.1 . . ?
C15 C16 H16A 119.1 . . ?
C18 C17 C16 114.9(5) . . ?
C18 C17 N2 126.7(5) . . ?
C16 C17 N2 118.2(5) . . ?
C19 C18 C17 124.7(6) . . ?
C19 C18 H18A 117.6 . . ?
C17 C18 H18A 117.6 . . ?
C14 C19 C18 119.4(6) . . ?
C14 C19 H19A 120.3 . . ?
C18 C19 H19A 120.3 . . ?
N2 C20 C21 125.8(6) . . ?
N2 C20 H20A 117.1 . . ?
C21 C20 H20A 117.1 . . ?
C22 C21 C26 126.7(6) . . ?
C22 C21 C20 113.8(5) . . ?
C26 C21 C20 119.2(5) . . ?
C23 C22 C21 122.9(7) . . ?
C23 C22 H22A 118.6 . . ?
C21 C22 H22A 118.6 . . ?
C22 C23 C24 112.0(7) . . ?
C22 C23 H23A 124.0 . . ?
C24 C23 H23A 124.0 . . ?
C23 C24 C25 124.0(8) . . ?
C23 C24 H24A 118.0 . . ?
C25 C24 H24A 118.0 . . ?
C26 C25 C24 125.5(7) . . ?
C26 C25 H25A 117.2 . . ?
C24 C25 H25A 117.2 . . ?
O2 C26 C25 119.0(6) . . ?
O2 C26 C21 131.9(7) . . ?
C25 C26 C21 108.9(6) . . ?
O3 C27 C32 127.0(6) . . ?
O3 C27 C28 121.2(6) . . ?
C32 C27 C28 111.8(7) . . ?
C29 C28 C27 129.5(8) . . ?
C29 C28 H28A 115.2 . . ?
C27 C28 H28A 115.2 . . ?
C30 C29 C28 113.3(7) . . ?
C30 C29 H29A 123.3 . . ?
C28 C29 H29A 123.3 . . ?
C31 C30 C29 122.4(8) . . ?
C31 C30 H30A 118.8 . . ?
C29 C30 H30A 118.8 . . ?
C30 C31 C32 119.4(7) . . ?
C30 C31 H31A 120.3 . . ?
C32 C31 H31A 120.3 . . ?
C31 C32 C27 123.3(6) . . ?
C31 C32 C33 113.8(5) . . ?
C27 C32 C33 122.9(6) . . ?
N3 C33 C32 123.0(6) . . ?
N3 C33 H33A 118.5 . . ?
C32 C33 H33A 118.5 . . ?
C35 C34 C39 120.4(5) . . ?
C35 C34 N3 115.4(5) . . ?
C39 C34 N3 124.2(5) . . ?
C36 C35 C34 118.6(6) . . ?
C36 C35 H35A 120.7 . . ?
C34 C35 H35A 120.7 . . ?
C35 C36 C37 122.1(6) . . ?
C35 C36 H36A 119.0 . . ?
C37 C36 H36A 119.0 . . ?
C36 C37 C38 118.6(6) . . ?
C36 C37 C40 121.2(5) . . ?
C38 C37 C40 120.2(6) . . ?
C39 C38 C37 120.3(6) . . ?
C39 C38 H38A 119.8 . . ?
C37 C38 H38A 119.8 . . ?
C38 C39 C34 119.7(6) . . ?
C38 C39 H39A 120.1 . . ?
C34 C39 H39A 120.1 . . ?
C41 C40 C45 120.0(6) . . ?
C41 C40 C37 118.1(5) . . ?
C45 C40 C37 121.9(5) . . ?
C42 C41 C40 117.2(7) . . ?
C42 C41 H41A 121.4 . . ?
C40 C41 H41A 121.4 . . ?
C41 C42 C43 125.5(7) . . ?
C41 C42 H42A 117.3 . . ?
C43 C42 H42A 117.3 . . ?
C44 C43 C42 114.5(5) . . ?
C44 C43 N4 123.7(6) . . ?
C42 C43 N4 121.8(5) . . ?
C45 C44 C43 121.9(7) . . ?
C45 C44 H44A 119.0 . . ?
C43 C44 H44A 119.0 . . ?
C44 C45 C40 120.6(7) . . ?
C44 C45 H45A 119.7 . . ?
C40 C45 H45A 119.7 . . ?
N4 C46 C47 127.6(6) . . ?
N4 C46 H46A 116.2 . . ?
C47 C46 H46A 116.2 . . ?
C48 C47 C52 128.3(5) . . ?
C48 C47 C46 111.8(5) . . ?
C52 C47 C46 119.8(5) . . ?
C49 C48 C47 118.5(6) . . ?
C49 C48 H48A 120.8 . . ?
C47 C48 H48A 120.8 . . ?
C48 C49 C50 115.3(6) . . ?
C48 C49 H49A 122.4 . . ?
C50 C49 H49A 122.4 . . ?
C49 C50 C51 124.4(6) . . ?
C49 C50 H50A 117.8 . . ?
C51 C50 H50A 117.8 . . ?
C52 C51 C50 123.1(7) . . ?
C52 C51 H51A 118.5 . . ?
C50 C51 H51A 118.5 . . ?
O4 C52 C51 121.5(6) . . ?
O4 C52 C47 128.0(6) . . ?
C51 C52 C47 110.5(6) . . ?
O5 C53 C58 122.7(6) . . ?
O5 C53 C54 117.5(5) . . ?
C58 C53 C54 119.8(6) . . ?
C55 C54 C53 125.4(6) . . ?
C55 C54 H54A 117.3 . . ?
C53 C54 H54A 117.3 . . ?
C54 C55 C56 115.1(7) . . ?
C54 C55 H55A 122.4 . . ?
C56 C55 H55A 122.4 . . ?
C57 C56 C55 119.9(7) . . ?
C57 C56 H56A 120.0 . . ?
C55 C56 H56A 120.0 . . ?
C56 C57 C58 125.0(6) . . ?
C56 C57 H57A 117.5 . . ?
C58 C57 H57A 117.5 . . ?
C53 C58 C57 114.5(6) . . ?
C53 C58 C59 125.9(6) . . ?
C57 C58 C59 119.5(5) . . ?
N5 C59 C58 123.8(5) . . ?
N5 C59 H59A 118.1 . . ?
C58 C59 H59A 118.1 . . ?
C61 C60 C65 121.9(5) . . ?
C61 C60 N5 117.3(4) . . ?
C65 C60 N5 120.1(5) . . ?
C60 C61 C62 120.7(5) . . ?
C60 C61 H61A 119.7 . . ?
C62 C61 H61A 119.7 . . ?
C61 C62 C63 120.1(6) . . ?
C61 C62 H62A 120.0 . . ?
C63 C62 H62A 120.0 . . ?
C62 C63 C64 116.7(6) . . ?
C62 C63 C66 124.2(6) . . ?
C64 C63 C66 119.1(5) . . ?
C65 C64 C63 124.8(6) . . ?
C65 C64 H64A 117.6 . . ?
C63 C64 H64A 117.6 . . ?
C60 C65 C64 115.8(6) . . ?
C60 C65 H65A 122.1 . . ?
C64 C65 H65A 122.1 . . ?
C71 C66 C67 116.1(6) . . ?
C71 C66 C63 120.4(6) . . ?
C67 C66 C63 123.5(5) . . ?
C68 C67 C66 124.1(6) . . ?
C68 C67 H67A 118.0 . . ?
C66 C67 H67A 118.0 . . ?
C67 C68 C69 117.3(6) . . ?
C67 C68 H68A 121.3 . . ?
C69 C68 H68A 121.3 . . ?
C68 C69 C70 121.5(5) . . ?
C68 C69 N6 117.7(5) . . ?
C70 C69 N6 120.5(5) . . ?
C71 C70 C69 118.9(6) . . ?
C71 C70 H70A 120.5 . . ?
C69 C70 H70A 120.5 . . ?
C70 C71 C66 122.1(7) . . ?
C70 C71 H71A 118.9 . . ?
C66 C71 H71A 118.9 . . ?
N6 C72 C73 130.3(5) . . ?
N6 C72 H72A 114.9 . . ?
C73 C72 H72A 114.9 . . ?
C78 C73 C74 118.2(5) . . ?
C78 C73 C72 121.6(5) . . ?
C74 C73 C72 120.2(5) . . ?
C75 C74 C73 122.0(6) . . ?
C75 C74 H74A 119.0 . . ?
C73 C74 H74A 119.0 . . ?
C74 C75 C76 118.1(6) . . ?
C74 C75 H75A 121.0 . . ?
C76 C75 H75A 121.0 . . ?
C77 C76 C75 122.3(6) . . ?
C77 C76 H76A 118.8 . . ?
C75 C76 H76A 118.8 . . ?
C76 C77 C78 117.8(6) . . ?
C76 C77 H77A 121.1 . . ?
C78 C77 H77A 121.1 . . ?
O6 C78 C73 124.7(5) . . ?
O6 C78 C77 113.7(5) . . ?
C73 C78 C77 121.6(6) . . ?
H1WA O1W H1WB 133.4 . . ?
O7 C79 H79A 124.1 . . ?
O7 C79 H79B 96.8 . . ?
H79A C79 H79B 116.5 . . ?
O7 C79 H79C 94.5 . . ?
H79A C79 H79C 116.6 . . ?
H79B C79 H79C 104.2 . . ?
C79 O7 H7B 100.5 . . ?
C80 O8 H8O 174.2 . . ?
O8 C80 H80A 102.5 . . ?
O8 C80 H80B 114.3 . . ?
H80A C80 H80B 108.3 . . ?
O8 C80 H80C 113.6 . . ?
H80A C80 H80C 108.3 . . ?
H80B C80 H80C 109.2 . . ?
C81 O9 H9O 152.2 . . ?
O9 C81 H81F 96.3 . . ?
O9 C81 H81D 107.2 . . ?
H81F C81 H81D 105.7 . . ?
O9 C81 H81E 127.8 . . ?
H81F C81 H81E 105.6 . . ?
H81D C81 H81E 111.1 . . ?
O9' C81' H81C 92.9 . . ?
O9' C81' H81A 140.3 . . ?
H81C C81' H81A 108.0 . . ?
O9' C81' H81B 120.4 . . ?
H81C C81' H81B 108.0 . . ?
H81A C81' H81B 85.3 . . ?
C81' O9' H9O' 137.5 . . ?

loop_
_geom_bond_atom_site_label_1
_geom_bond_atom_site_label_2
_geom_bond_distance
_geom_bond_site_symmetry_2
_geom_bond_publ_flag
Cu1 O6 1.899(5) . ?
Cu1 O1 1.905(6) . ?
Cu1 N6 1.938(5) . ?
Cu1 N1 1.995(5) . ?
Cu2 O5 1.849(6) . ?
Cu2 O4 1.888(5) . ?
Cu2 N5 1.962(4) . ?
Cu2 N4 1.989(5) . ?
Cu3 O2 1.849(7) . ?
Cu3 O3 1.854(6) . ?
Cu3 N3 1.892(5) . ?
Cu3 N2 1.931(5) . ?
O1 C1 1.323(8) . ?
O2 C26 1.235(8) . ?
O3 C27 1.286(9) . ?
O4 C52 1.268(8) . ?
O5 C53 1.353(9) . ?
O6 C78 1.355(8) . ?
N1 C7 1.304(5) . ?
N1 C8 1.415(6) . ?
N2 C20 1.297(6) . ?
N2 C17 1.415(6) . ?
N3 C33 1.292(6) . ?
N3 C34 1.421(5) . ?
N4 C46 1.304(5) . ?
N4 C43 1.428(5) . ?
N5 C59 1.298(6) . ?
N5 C60 1.414(6) . ?
N6 C72 1.304(5) . ?
N6 C69 1.422(5) . ?
C1 C2 1.398(7) . ?
C1 C6 1.403(7) . ?
C2 C3 1.388(6) . ?
C2 H2A 0.9300 . ?
C3 C4 1.397(7) . ?
C3 H3A 0.9300 . ?
C4 C5 1.400(8) . ?
C4 H4A 0.9300 . ?
C5 C6 1.391(6) . ?
C5 H5A 0.9300 . ?
C6 C7 1.457(6) . ?
C7 H7A 0.9300 . ?
C8 C9 1.366(6) . ?
C8 C13 1.372(6) . ?
C9 C10 1.389(7) . ?
C9 H9A 0.9300 . ?
C10 C11 1.381(7) . ?
C10 H10A 0.9300 . ?
C11 C12 1.385(7) . ?
C11 C14 1.417(9) . ?
C12 C13 1.382(7) . ?
C12 H12A 0.9300 . ?
C13 H13A 0.9300 . ?
C14 C19 1.372(6) . ?
C14 C15 1.385(6) . ?
C15 C16 1.382(7) . ?
C15 H15A 0.9300 . ?
C16 C17 1.382(6) . ?
C16 H16A 0.9300 . ?
C17 C18 1.375(6) . ?
C18 C19 1.374(7) . ?
C18 H18A 0.9300 . ?
C19 H19A 0.9300 . ?
C20 C21 1.451(6) . ?
C20 H20A 0.9300 . ?
C21 C22 1.398(7) . ?
C21 C26 1.399(7) . ?
C22 C23 1.376(7) . ?
C22 H22A 0.9300 . ?
C23 C24 1.393(7) . ?
C23 H23A 0.9300 . ?
C24 C25 1.395(7) . ?
C24 H24A 0.9300 . ?
C25 C26 1.390(7) . ?
C25 H25A 0.9300 . ?
C27 C32 1.396(7) . ?
C27 C28 1.398(7) . ?
C28 C29 1.390(8) . ?
C28 H28A 0.9300 . ?
C29 C30 1.389(7) . ?
C29 H29A 0.9300 . ?
C30 C31 1.381(7) . ?
C30 H30A 0.9300 . ?
C31 C32 1.393(7) . ?
C31 H31A 0.9300 . ?
C32 C33 1.447(6) . ?
C33 H33A 0.9300 . ?
C34 C35 1.403(7) . ?
C34 C39 1.415(7) . ?
C35 C36 1.398(7) . ?
C35 H35A 0.9300 . ?
C36 C37 1.402(7) . ?
C36 H36A 0.9300 . ?
C37 C38 1.407(7) . ?
C37 C40 1.540(8) . ?
C38 C39 1.404(6) . ?
C38 H38A 0.9300 . ?
C39 H39A 0.9300 . ?
C40 C41 1.384(7) . ?
C40 C45 1.391(7) . ?
C41 C42 1.384(6) . ?
C41 H41A 0.9300 . ?
C42 C43 1.407(7) . ?
C42 H42A 0.9300 . ?
C43 C44 1.394(7) . ?
C44 C45 1.389(7) . ?
C44 H44A 0.9300 . ?
C45 H45A 0.9300 . ?
C46 C47 1.454(6) . ?
C46 H46A 0.9300 . ?
C47 C48 1.388(7) . ?
C47 C52 1.396(7) . ?
C48 C49 1.376(7) . ?
C48 H48A 0.9300 . ?
C49 C50 1.379(7) . ?
C49 H49A 0.9300 . ?
C50 C51 1.381(7) . ?
C50 H50A 0.9300 . ?
C51 C52 1.381(7) . ?
C51 H51A 0.9300 . ?
C53 C58 1.401(6) . ?
C53 C54 1.404(7) . ?
C54 C55 1.381(7) . ?
C54 H54A 0.9300 . ?
C55 C56 1.400(6) . ?
C55 H55A 0.9300 . ?
C56 C57 1.395(7) . ?
C56 H56A 0.9300 . ?
C57 C58 1.410(7) . ?
C57 H57A 0.9300 . ?
C58 C59 1.459(6) . ?
C59 H59A 0.9300 . ?
C60 C61 1.377(7) . ?
C60 C65 1.380(6) . ?
C61 C62 1.384(7) . ?
C61 H61A 0.9300 . ?
C62 C63 1.389(6) . ?
C62 H62A 0.9300 . ?
C63 C64 1.399(7) . ?
C63 C66 1.503(9) . ?
C64 C65 1.384(7) . ?
C64 H64A 0.9300 . ?
C65 H65A 0.9300 . ?
C66 C71 1.375(7) . ?
C66 C67 1.383(7) . ?
C67 C68 1.360(6) . ?
C67 H67A 0.9300 . ?
C68 C69 1.362(6) . ?
C68 H68A 0.9300 . ?
C69 C70 1.382(7) . ?
C70 C71 1.360(6) . ?
C70 H70A 0.9300 . ?
C71 H71A 0.9300 . ?
C72 C73 1.449(6) . ?
C72 H72A 0.9300 . ?
C73 C78 1.387(6) . ?
C73 C74 1.397(6) . ?
C74 C75 1.372(7) . ?
C74 H74A 0.9300 . ?
C75 C76 1.395(6) . ?
C75 H75A 0.9300 . ?
C76 C77 1.379(6) . ?
C76 H76A 0.9300 . ?
C77 C78 1.398(7) . ?
C77 H77A 0.9300 . ?
O1W H1WA 0.8499 . ?
O1W H1WB 0.8500 . ?
C79 O7 1.497(8) . ?
C79 H79A 0.9598 . ?
C79 H79B 0.8501 . ?
C79 H79C 0.8501 . ?
O7 H7B 0.8501 . ?
O8 C80 1.508(8) . ?
O8 H8O 0.8499 . ?
C80 H80A 0.9601 . ?
C80 H80B 0.9600 . ?
C80 H80C 0.9600 . ?
O9 C81 1.459(8) . ?
O9 H9O 0.6067 . ?
C81 H81F 0.9601 . ?
C81 H81D 0.9600 . ?
C81 H81E 0.9599 . ?
C81' O9' 1.492(9) . ?
C81' H81C 0.9298 . ?
C81' H81A 0.9299 . ?
C81' H81B 0.9301 . ?
O9' H9O' 0.8500 . ?
O2W' H81C 0.6441 . ?
